data_7030114
loop_
_publ_author_name
'Kennedy, Alan R.'
'Mulvey, Robert E.'
'Urquhart, Robert I.'
'Robertson, Stuart D.'

_publ_section_title
;
 Lithium, sodium and potassium picolyl complexes: syntheses, structures
 and bonding.
;
_journal_issue 38
_journal_name_full 'Dalton transactions (Cambridge, England : 2003)'
_journal_page_first 14265
_journal_page_last 14274
_journal_paper_doi 10.1039/c4dt00808a
_journal_volume 43
_journal_year 2014
_chemical_formula_moiety 'C15 H29 K N4'
_chemical_formula_sum 'C15 H29 K N4'
_chemical_formula_weight 304.52
_chemical_name_systematic
; 
 ? 
;
_space_group_IT_number 2
_symmetry_cell_setting triclinic
_symmetry_space_group_name_Hall '-P 1'
_symmetry_space_group_name_H-M 'P -1'
_atom_sites_solution_hydrogens geom
_atom_sites_solution_primary direct
_atom_sites_solution_secondary difmap
_audit_creation_method SHELXL-97
_cell_angle_alpha 107.162(7)
_cell_angle_beta 93.767(5)
_cell_angle_gamma 105.164(7)
_cell_formula_units_Z 2
_cell_length_a 9.1770(6)
_cell_length_b 10.2187(8)
_cell_length_c 10.7465(7)
_cell_measurement_reflns_used 3335
_cell_measurement_temperature 123(2)
_cell_measurement_theta_max 27.7999
_cell_measurement_theta_min 3.1288
_cell_volume 918.15(12)
_computing_cell_refinement
;
CrysAlisPro, Oxford Diffraction Ltd.,
Version 1.171.34.40 (release 27-08-2010 CrysAlis171 .NET)
(compiled Aug 27 2010,11:50:40)
;
_computing_data_collection
;
CrysAlisPro, Oxford Diffraction Ltd.,
Version 1.171.34.40 (release 27-08-2010 CrysAlis171 .NET)
(compiled Aug 27 2010,11:50:40)
;
_computing_data_reduction
;
CrysAlisPro, Oxford Diffraction Ltd.,
Version 1.171.34.40 (release 27-08-2010 CrysAlis171 .NET)
(compiled Aug 27 2010,11:50:40)
;
_computing_structure_refinement 'SHELXL-97 (Sheldrick, 1997)'
_computing_structure_solution 'SHELXS-97 (Sheldrick, 1990)'
_diffrn_ambient_temperature 123(2)
_diffrn_measured_fraction_theta_full 0.970
_diffrn_measured_fraction_theta_max 0.852
_diffrn_measurement_device_type 'Xcalibur, Eos'
_diffrn_radiation_monochromator graphite
_diffrn_radiation_source 'fine-focus sealed tube'
_diffrn_radiation_type MoK\a
_diffrn_radiation_wavelength 0.71073
_diffrn_reflns_av_R_equivalents 0.0231
_diffrn_reflns_av_sigmaI/netI 0.0443
_diffrn_reflns_limit_h_max 11
_diffrn_reflns_limit_h_min -10
_diffrn_reflns_limit_k_max 12
_diffrn_reflns_limit_k_min -12
_diffrn_reflns_limit_l_max 12
_diffrn_reflns_limit_l_min -12
_diffrn_reflns_number 6705
_diffrn_reflns_theta_full 26.00
_diffrn_reflns_theta_max 27.86
_diffrn_reflns_theta_min 3.14
_exptl_absorpt_coefficient_mu 0.287
_exptl_absorpt_correction_T_max 1.00000
_exptl_absorpt_correction_T_min 0.95287
_exptl_absorpt_correction_type multi-scan
_exptl_absorpt_process_details
;
CrysAlisPro, Oxford Diffraction Ltd.,
Version 1.171.34.40 (release 27-08-2010 CrysAlis171 .NET)
(compiled Aug 27 2010,11:50:40)
Empirical absorption correction using spherical harmonics,
 implemented in SCALE3 ABSPACK scaling algorithm.
;
_exptl_crystal_colour red
_exptl_crystal_density_diffrn 1.101
_exptl_crystal_density_method 'not measured'
_exptl_crystal_description block
_exptl_crystal_F_000 332
_exptl_crystal_size_max 0.22
_exptl_crystal_size_mid 0.06
_exptl_crystal_size_min 0.04
_refine_diff_density_max 0.376
_refine_diff_density_min -0.221
_refine_diff_density_rms 0.043
_refine_ls_extinction_method none
_refine_ls_goodness_of_fit_ref 1.058
_refine_ls_hydrogen_treatment mixed
_refine_ls_matrix_type full
_refine_ls_number_parameters 206
_refine_ls_number_reflns 3719
_refine_ls_number_restraints 4
_refine_ls_restrained_S_all 1.067
_refine_ls_R_factor_all 0.0565
_refine_ls_R_factor_gt 0.0426
_refine_ls_shift/su_max 0.000
_refine_ls_shift/su_mean 0.000
_refine_ls_structure_factor_coef Fsqd
_refine_ls_weighting_details 'calc w=1/[\s^2^(Fo^2^)+(0.0346P)^2^+0.2688P] where P=(Fo^2^+2Fc^2^)/3'
_refine_ls_weighting_scheme calc
_refine_ls_wR_factor_gt 0.0905
_refine_ls_wR_factor_ref 0.1001
_reflns_number_gt 3059
_reflns_number_total 3719
_reflns_threshold_expression >2sigma(I)
_cod_data_source_file c4dt00808a2.cif
_cod_data_source_block sdr1306
_cod_depositor_comments 'Adding full bibliography for 7030109--7030114.cif.'
_cod_original_cell_volume 918.15(11)
_cod_original_sg_symbol_H-M P-1
_cod_database_code 7030114

loop_
_symmetry_equiv_pos_as_xyz
'x, y, z'
'-x, -y, -z'

loop_
_atom_site_label
_atom_site_type_symbol
_atom_site_fract_x
_atom_site_fract_y
_atom_site_fract_z
_atom_site_U_iso_or_equiv
_atom_site_adp_type
_atom_site_occupancy
_atom_site_symmetry_multiplicity
_atom_site_calc_flag
_atom_site_refinement_flags
_atom_site_disorder_assembly
_atom_site_disorder_group
K1 K 0.34871(5) 0.03995(4) 0.61693(4) 0.03114(13) Uani 1 1 d . . .
N5 N 0.34799(17) -0.18425(16) 0.39344(13) 0.0302(3) Uani 1 1 d . . .
N2 N 0.2175(2) -0.11382(17) 0.79175(15) 0.0419(4) Uani 1 1 d D . .
N3 N 0.30790(18) 0.20996(16) 0.86842(14) 0.0319(4) Uani 1 1 d . . .
N4 N 0.23848(19) 0.28371(17) 0.62760(15) 0.0364(4) Uani 1 1 d . . .
C1 C 0.2894(4) -0.2303(3) 0.7718(4) 0.0695(11) Uani 0.849(5) 1 d P A 1
H1A H 0.2710 -0.2739 0.8414 0.104 Uiso 0.849(5) 1 calc PR A 1
H1B H 0.3997 -0.1912 0.7751 0.104 Uiso 0.849(5) 1 calc PR A 1
H1C H 0.2454 -0.3031 0.6857 0.104 Uiso 0.849(5) 1 calc PR A 1
C2 C 0.0554(4) -0.1730(4) 0.7751(3) 0.0668(11) Uani 0.849(5) 1 d P A 1
H2A H 0.0198 -0.2489 0.6895 0.100 Uiso 0.849(5) 1 calc PR A 1
H2B H 0.0067 -0.0976 0.7786 0.100 Uiso 0.849(5) 1 calc PR A 1
H2C H 0.0284 -0.2132 0.8457 0.100 Uiso 0.849(5) 1 calc PR A 1
C3 C 0.2814(3) -0.0115(3) 0.9242(2) 0.0440(8) Uani 0.849(5) 1 d P A 1
H3A H 0.3939 0.0086 0.9362 0.053 Uiso 0.849(5) 1 calc PR A 1
H3B H 0.2428 -0.0569 0.9899 0.053 Uiso 0.849(5) 1 calc PR A 1
C4 C 0.2453(3) 0.1257(2) 0.9515(2) 0.0519(6) Uani 1 1 d D A .
H4A H 0.1329 0.1058 0.9393 0.062 Uiso 1 1 calc R B 1
H4B H 0.2853 0.1836 1.0449 0.062 Uiso 1 1 calc R B 1
C5 C 0.4701(2) 0.2826(2) 0.9143(2) 0.0422(5) Uani 1 1 d . A .
H5A H 0.5241 0.2116 0.9144 0.063 Uiso 1 1 calc R . .
H5B H 0.4843 0.3496 1.0038 0.063 Uiso 1 1 calc R . .
H5C H 0.5111 0.3354 0.8554 0.063 Uiso 1 1 calc R . .
C6 C 0.2254(2) 0.3132(2) 0.86525(19) 0.0430(5) Uani 1 1 d . A .
H6A H 0.2502 0.3886 0.9526 0.052 Uiso 1 1 calc R . .
H6B H 0.1144 0.2638 0.8501 0.052 Uiso 1 1 calc R . .
C7 C 0.2604(3) 0.3835(2) 0.7613(2) 0.0443(5) Uani 1 1 d . A .
H7A H 0.1943 0.4464 0.7626 0.053 Uiso 1 1 calc R . .
H7B H 0.3678 0.4451 0.7843 0.053 Uiso 1 1 calc R . .
C8 C 0.0784(3) 0.2010(2) 0.5823(2) 0.0484(6) Uani 1 1 d . A .
H8A H 0.0664 0.1375 0.4915 0.073 Uiso 1 1 calc R . .
H8B H 0.0163 0.2664 0.5857 0.073 Uiso 1 1 calc R . .
H8C H 0.0448 0.1434 0.6394 0.073 Uiso 1 1 calc R . .
C9 C 0.2899(3) 0.3630(2) 0.5379(2) 0.0491(6) Uani 1 1 d . A .
H9A H 0.2263 0.4258 0.5348 0.074 Uiso 1 1 calc R . .
H9B H 0.2811 0.2954 0.4494 0.074 Uiso 1 1 calc R . .
H9C H 0.3967 0.4209 0.5692 0.074 Uiso 1 1 calc R . .
C20 C 0.3169(3) -0.0102(2) 0.2949(2) 0.0399(5) Uani 1 1 d . . .
C21 C 0.2830(2) -0.1505(2) 0.29041(17) 0.0310(4) Uani 1 1 d . . .
C22 C 0.1839(2) -0.2677(2) 0.18242(18) 0.0365(5) Uani 1 1 d . . .
H22A H 0.1390 -0.2479 0.1105 0.044 Uiso 1 1 calc R A .
C23 C 0.1532(2) -0.4048(2) 0.18083(19) 0.0410(5) Uani 1 1 d . A .
H23A H 0.0867 -0.4798 0.1088 0.049 Uiso 1 1 calc R . .
C24 C 0.2196(2) -0.4366(2) 0.28577(19) 0.0401(5) Uani 1 1 d . . .
H24A H 0.2002 -0.5321 0.2871 0.048 Uiso 1 1 calc R A .
C25 C 0.3137(2) -0.3224(2) 0.38582(18) 0.0336(4) Uani 1 1 d . A .
H25A H 0.3592 -0.3432 0.4569 0.040 Uiso 1 1 calc R . .
C3A C 0.1531(14) -0.0250(9) 0.8987(11) 0.0440(8) Uani 0.15 1 d PD A 2
H3A1 H 0.0487 -0.0300 0.8635 0.053 Uiso 0.151(5) 1 calc PR A 2
H3A2 H 0.1452 -0.0662 0.9715 0.053 Uiso 0.151(5) 1 calc PR A 2
C1A C 0.337(2) -0.172(2) 0.823(2) 0.0695(11) Uani 0.15 1 d PD A 2
H1A1 H 0.3000 -0.2357 0.8745 0.104 Uiso 0.151(5) 1 calc PR A 2
H1A2 H 0.4262 -0.0935 0.8754 0.104 Uiso 0.151(5) 1 calc PR A 2
H1A3 H 0.3647 -0.2261 0.7417 0.104 Uiso 0.151(5) 1 calc PR A 2
C2A C 0.0717(18) -0.232(2) 0.730(2) 0.0668(11) Uani 0.15 1 d PD A 2
H2A1 H 0.0369 -0.2808 0.7927 0.100 Uiso 0.151(5) 1 calc PR A 2
H2A2 H 0.0897 -0.3005 0.6511 0.100 Uiso 0.151(5) 1 calc PR A 2
H2A3 H -0.0065 -0.1911 0.7042 0.100 Uiso 0.151(5) 1 calc PR A 2
H20A H 0.386(2) 0.067(2) 0.366(2) 0.049(6) Uiso 1 1 d . . .
H20B H 0.272(2) 0.011(2) 0.227(2) 0.043(6) Uiso 1 1 d . . .

loop_
_atom_site_aniso_label
_atom_site_aniso_U_11
_atom_site_aniso_U_22
_atom_site_aniso_U_33
_atom_site_aniso_U_23
_atom_site_aniso_U_13
_atom_site_aniso_U_12
K1 0.0408(3) 0.0262(2) 0.0282(2) 0.00800(15) 0.01551(16) 0.01140(18)
N5 0.0344(9) 0.0288(8) 0.0257(8) 0.0076(6) 0.0059(6) 0.0076(7)
N2 0.0604(12) 0.0309(9) 0.0303(9) 0.0126(7) 0.0088(8) 0.0029(8)
N3 0.0350(9) 0.0285(8) 0.0296(8) 0.0060(6) 0.0119(6) 0.0074(7)
N4 0.0408(10) 0.0303(9) 0.0413(9) 0.0134(7) 0.0116(7) 0.0122(8)
C1 0.095(3) 0.046(2) 0.077(3) 0.0326(18) 0.0214(19) 0.021(2)
C2 0.059(2) 0.065(2) 0.057(2) 0.0137(16) -0.0027(15) -0.0056(17)
C3 0.0535(17) 0.0399(15) 0.0316(13) 0.0171(10) -0.0031(11) -0.0019(12)
C4 0.0690(16) 0.0476(13) 0.0326(11) 0.0095(9) 0.0243(10) 0.0064(12)
C5 0.0378(12) 0.0453(12) 0.0434(12) 0.0114(9) 0.0080(9) 0.0150(10)
C6 0.0408(12) 0.0465(13) 0.0381(11) 0.0003(9) 0.0096(9) 0.0215(10)
C7 0.0481(14) 0.0306(11) 0.0507(13) 0.0046(9) 0.0009(10) 0.0171(10)
C8 0.0512(14) 0.0413(13) 0.0420(12) 0.0066(9) 0.0106(10) 0.0029(11)
C9 0.0509(14) 0.0447(13) 0.0628(15) 0.0302(11) 0.0137(11) 0.0165(11)
C20 0.0509(14) 0.0452(13) 0.0339(12) 0.0187(10) 0.0135(10) 0.0227(11)
C21 0.0314(10) 0.0410(11) 0.0252(9) 0.0114(8) 0.0130(7) 0.0154(9)
C22 0.0276(10) 0.0564(13) 0.0262(10) 0.0126(9) 0.0074(7) 0.0141(9)
C23 0.0277(11) 0.0487(13) 0.0321(11) -0.0012(9) 0.0053(8) 0.0031(9)
C24 0.0397(12) 0.0300(11) 0.0432(12) 0.0068(8) 0.0078(9) 0.0036(9)
C25 0.0369(11) 0.0322(10) 0.0310(10) 0.0106(8) 0.0060(8) 0.0084(9)
C3A 0.0535(17) 0.0399(15) 0.0316(13) 0.0171(10) -0.0031(11) -0.0019(12)
C1A 0.095(3) 0.046(2) 0.077(3) 0.0326(18) 0.0214(19) 0.021(2)
C2A 0.059(2) 0.065(2) 0.057(2) 0.0137(16) -0.0027(15) -0.0056(17)

loop_
_atom_type_symbol
_atom_type_description
_atom_type_scat_dispersion_real
_atom_type_scat_dispersion_imag
_atom_type_scat_source
C C 0.0033 0.0016 'International Tables Vol C Tables 4.2.6.8 and 6.1.1.4'
H H 0.0000 0.0000 'International Tables Vol C Tables 4.2.6.8 and 6.1.1.4'
N N 0.0061 0.0033 'International Tables Vol C Tables 4.2.6.8 and 6.1.1.4'
K K 0.2009 0.2494 'International Tables Vol C Tables 4.2.6.8 and 6.1.1.4'

loop_
_geom_angle_atom_site_label_1
_geom_angle_atom_site_label_2
_geom_angle_atom_site_label_3
_geom_angle
_geom_angle_site_symmetry_1
_geom_angle_site_symmetry_3
N5 K1 N5 90.36(4) . 2_656
N5 K1 N3 165.03(5) . .
N5 K1 N3 100.88(4) 2_656 .
N5 K1 N4 127.30(5) . .
N5 K1 N4 94.04(5) 2_656 .
N3 K1 N4 62.25(4) . .
N5 K1 N2 101.80(5) . .
N5 K1 N2 131.99(5) 2_656 .
N3 K1 N2 63.31(5) . .
N4 K1 N2 113.03(5) . .
N5 K1 C21 96.13(5) . 2_656
N5 K1 C21 25.27(4) 2_656 2_656
N3 K1 C21 90.15(4) . 2_656
N4 K1 C21 109.33(5) . 2_656
N2 K1 C21 106.74(5) . 2_656
N5 K1 C20 82.75(5) . 2_656
N5 K1 C20 45.48(5) 2_656 2_656
N3 K1 C20 98.04(5) . 2_656
N4 K1 C20 133.14(5) . 2_656
N2 K1 C20 89.79(5) . 2_656
C21 K1 C20 24.27(5) 2_656 2_656
N5 K1 C20 44.93(5) . .
N5 K1 C20 81.26(5) 2_656 .
N3 K1 C20 146.22(5) . .
N4 K1 C20 83.98(5) . .
N2 K1 C20 137.81(5) . .
C21 K1 C20 102.71(5) 2_656 .
C20 K1 C20 106.48(5) 2_656 .
N5 K1 C21 23.52(4) . .
N5 K1 C21 92.45(4) 2_656 .
N3 K1 C21 161.09(5) . .
N4 K1 C21 103.78(5) . .
N2 K1 C21 116.50(5) . .
C21 K1 C21 107.22(4) 2_656 .
C20 K1 C21 100.88(5) 2_656 .
C20 K1 C21 23.50(5) . .
N5 K1 K1 45.48(3) . 2_656
N5 K1 K1 44.88(3) 2_656 2_656
N3 K1 K1 144.71(4) . 2_656
N4 K1 K1 118.54(4) . 2_656
N2 K1 K1 128.42(4) . 2_656
C21 K1 K1 55.29(3) 2_656 2_656
C20 K1 K1 53.91(4) 2_656 2_656
C20 K1 K1 52.56(4) . 2_656
C21 K1 K1 51.93(3) . 2_656
N5 K1 H20A 55.4(4) . .
N5 K1 H20A 67.7(5) 2_656 .
N3 K1 H20A 138.3(4) . .
N4 K1 H20A 78.2(4) . .
N2 K1 H20A 153.2(5) . .
C21 K1 H20A 91.0(4) 2_656 .
C20 K1 H20A 99.8(4) 2_656 .
C20 K1 H20A 15.5(4) . .
C21 K1 H20A 37.2(4) . .
K1 K1 H20A 47.9(4) 2_656 .
C25 N5 C21 118.05(15) . .
C25 N5 K1 124.93(11) . .
C21 N5 K1 103.66(10) . .
C25 N5 K1 118.46(12) . 2_656
C21 N5 K1 95.24(11) . 2_656
K1 N5 K1 89.64(4) . 2_656
C2 N2 C1A 129.6(10) . .
C2 N2 C3 112.6(2) . .
C1A N2 C3 81.2(9) . .
C2 N2 C1 109.3(2) . .
C3 N2 C1 107.4(2) . .
C2 N2 C3A 69.7(4) . .
C1A N2 C3A 120.8(11) . .
C3 N2 C3A 45.7(5) . .
C1 N2 C3A 138.4(5) . .
C1A N2 C2A 110.5(13) . .
C3 N2 C2A 135.9(9) . .
C1 N2 C2A 85.2(10) . .
C3A N2 C2A 97.1(10) . .
C2 N2 K1 119.09(18) . .
C1A N2 K1 102.3(10) . .
C3 N2 K1 103.72(13) . .
C1 N2 K1 103.88(17) . .
C3A N2 K1 112.6(4) . .
C2A N2 K1 114.1(9) . .
C5 N3 C6 110.51(16) . .
C5 N3 C4 110.55(17) . .
C6 N3 C4 110.92(16) . .
C5 N3 K1 95.01(10) . .
C6 N3 K1 115.33(11) . .
C4 N3 K1 113.47(11) . .
C8 N4 C9 109.09(16) . .
C8 N4 C7 111.20(16) . .
C9 N4 C7 109.67(16) . .
C8 N4 K1 95.75(12) . .
C9 N4 K1 117.46(12) . .
C7 N4 K1 112.85(11) . .
N2 C1 H1A 109.5 . .
N2 C1 H1B 109.5 . .
N2 C1 H1C 109.5 . .
N2 C2 H2A 109.5 . .
N2 C2 H2B 109.5 . .
N2 C2 H2C 109.5 . .
N2 C3 C4 114.76(19) . .
N2 C3 H3A 108.6 . .
C4 C3 H3A 108.6 . .
N2 C3 H3B 108.6 . .
C4 C3 H3B 108.6 . .
H3A C3 H3B 107.6 . .
N3 C4 C3A 123.3(5) . .
N3 C4 C3 114.22(18) . .
C3A C4 C3 46.2(5) . .
N3 C4 H4A 108.7 . .
C3A C4 H4A 62.9 . .
C3 C4 H4A 108.7 . .
N3 C4 H4B 108.7 . .
C3A C4 H4B 127.7 . .
C3 C4 H4B 108.7 . .
H4A C4 H4B 107.6 . .
N3 C5 H5A 109.5 . .
N3 C5 H5B 109.5 . .
H5A C5 H5B 109.5 . .
N3 C5 H5C 109.5 . .
H5A C5 H5C 109.5 . .
H5B C5 H5C 109.5 . .
N3 C6 C7 114.42(16) . .
N3 C6 H6A 108.7 . .
C7 C6 H6A 108.7 . .
N3 C6 H6B 108.7 . .
C7 C6 H6B 108.7 . .
H6A C6 H6B 107.6 . .
N4 C7 C6 114.55(16) . .
N4 C7 H7A 108.6 . .
C6 C7 H7A 108.6 . .
N4 C7 H7B 108.6 . .
C6 C7 H7B 108.6 . .
H7A C7 H7B 107.6 . .
N4 C8 H8A 109.5 . .
N4 C8 H8B 109.5 . .
H8A C8 H8B 109.5 . .
N4 C8 H8C 109.5 . .
H8A C8 H8C 109.5 . .
H8B C8 H8C 109.5 . .
N4 C9 H9A 109.5 . .
N4 C9 H9B 109.5 . .
H9A C9 H9B 109.5 . .
N4 C9 H9C 109.5 . .
H9A C9 H9C 109.5 . .
H9B C9 H9C 109.5 . .
C21 C20 K1 77.25(12) . 2_656
C21 C20 K1 81.13(11) . .
K1 C20 K1 73.52(5) 2_656 .
C21 C20 H20A 122.6(13) . .
K1 C20 H20A 61.5(13) 2_656 .
K1 C20 H20A 51.1(13) . .
C21 C20 H20B 118.6(13) . .
K1 C20 H20B 136.0(13) 2_656 .
K1 C20 H20B 144.9(13) . .
H20A C20 H20B 118.8(19) . .
C20 C21 N5 119.41(17) . .
C20 C21 C22 123.21(18) . .
N5 C21 C22 117.37(17) . .
C20 C21 K1 78.48(13) . 2_656
N5 C21 K1 59.49(9) . 2_656
C22 C21 K1 132.98(12) . 2_656
C20 C21 K1 75.36(11) . .
N5 C21 K1 52.82(8) . .
C22 C21 K1 147.62(12) . .
K1 C21 K1 72.78(4) 2_656 .
C23 C22 C21 121.75(18) . .
C23 C22 H22A 119.1 . .
C21 C22 H22A 119.1 . .
C22 C23 C24 120.03(18) . .
C22 C23 H23A 120.0 . .
C24 C23 H23A 120.0 . .
C25 C24 C23 116.36(19) . .
C25 C24 H24A 121.8 . .
C23 C24 H24A 121.8 . .
N5 C25 C24 126.43(18) . .
N5 C25 H25A 116.8 . .
C24 C25 H25A 116.8 . .
C4 C3A N2 113.3(7) . .
C4 C3A H3A1 108.9 . .
N2 C3A H3A1 108.9 . .
C4 C3A H3A2 108.9 . .
N2 C3A H3A2 108.9 . .
H3A1 C3A H3A2 107.7 . .
N2 C1A H1A1 109.5 . .
N2 C1A H1A2 109.5 . .
H1A1 C1A H1A2 109.5 . .
N2 C1A H1A3 109.5 . .
H1A1 C1A H1A3 109.5 . .
H1A2 C1A H1A3 109.5 . .
N2 C2A H2A1 109.5 . .
N2 C2A H2A2 109.5 . .
H2A1 C2A H2A2 109.5 . .
N2 C2A H2A3 109.5 . .
H2A1 C2A H2A3 109.5 . .
H2A2 C2A H2A3 109.5 . .

loop_
_geom_bond_atom_site_label_1
_geom_bond_atom_site_label_2
_geom_bond_distance
_geom_bond_site_symmetry_2
K1 N5 2.7857(15) .
K1 N5 2.8151(16) 2_656
K1 N3 2.8575(14) .
K1 N4 2.8994(16) .
K1 N2 2.9149(17) .
K1 C21 3.2540(19) 2_656
K1 C20 3.269(2) 2_656
K1 C20 3.327(2) .
K1 C21 3.3974(18) .
K1 K1 3.9479(8) 2_656
K1 H20A 2.82(2) .
N5 C25 1.339(2) .
N5 C21 1.395(2) .
N5 K1 2.8151(16) 2_656
N2 C2 1.429(4) .
N2 C1A 1.439(10) .
N2 C3 1.468(3) .
N2 C1 1.475(3) .
N2 C3A 1.500(8) .
N2 C2A 1.501(9) .
N3 C5 1.455(2) .
N3 C6 1.457(2) .
N3 C4 1.460(3) .
N4 C8 1.457(3) .
N4 C9 1.459(3) .
N4 C7 1.461(2) .
C1 H1A 0.9800 .
C1 H1B 0.9800 .
C1 H1C 0.9800 .
C2 H2A 0.9800 .
C2 H2B 0.9800 .
C2 H2C 0.9800 .
C3 C4 1.474(3) .
C3 H3A 0.9900 .
C3 H3B 0.9900 .
C4 C3A 1.466(8) .
C4 H4A 0.9900 .
C4 H4B 0.9900 .
C5 H5A 0.9800 .
C5 H5B 0.9800 .
C5 H5C 0.9800 .
C6 C7 1.506(3) .
C6 H6A 0.9900 .
C6 H6B 0.9900 .
C7 H7A 0.9900 .
C7 H7B 0.9900 .
C8 H8A 0.9800 .
C8 H8B 0.9800 .
C8 H8C 0.9800 .
C9 H9A 0.9800 .
C9 H9B 0.9800 .
C9 H9C 0.9800 .
C20 C21 1.371(3) .
C20 K1 3.269(2) 2_656
C20 H20A 0.97(2) .
C20 H20B 0.92(2) .
C21 C22 1.442(3) .
C21 K1 3.2540(19) 2_656
C22 C23 1.349(3) .
C22 H22A 0.9500 .
C23 C24 1.406(3) .
C23 H23A 0.9500 .
C24 C25 1.369(3) .
C24 H24A 0.9500 .
C25 H25A 0.9500 .
C3A H3A1 0.9900 .
C3A H3A2 0.9900 .
C1A H1A1 0.9800 .
C1A H1A2 0.9800 .
C1A H1A3 0.9800 .
C2A H2A1 0.9800 .
C2A H2A2 0.9800 .
C2A H2A3 0.9800 .

loop_
_geom_torsion_atom_site_label_1
_geom_torsion_atom_site_label_2
_geom_torsion_atom_site_label_3
_geom_torsion_atom_site_label_4
_geom_torsion
_geom_torsion_site_symmetry_1
_geom_torsion_site_symmetry_4
N5 K1 N5 C25 125.23(16) 2_656 .
N3 K1 N5 C25 -13.7(3) . .
N4 K1 N5 C25 -139.41(14) . .
N2 K1 N5 C25 -7.99(15) . .
C21 K1 N5 C25 100.57(15) 2_656 .
C20 K1 N5 C25 80.27(15) 2_656 .
C20 K1 N5 C25 -157.56(18) . .
C21 K1 N5 C25 -139.5(2) . .
K1 K1 N5 C25 125.23(16) 2_656 .
N5 K1 N5 C21 -95.30(11) 2_656 .
N3 K1 N5 C21 125.73(18) . .
N4 K1 N5 C21 0.05(13) . .
N2 K1 N5 C21 131.47(11) . .
C21 K1 N5 C21 -119.96(10) 2_656 .
C20 K1 N5 C21 -140.26(12) 2_656 .
C20 K1 N5 C21 -18.10(11) . .
K1 K1 N5 C21 -95.30(11) 2_656 .
N5 K1 N5 K1 0.0 2_656 2_656
N3 K1 N5 K1 -138.96(17) . 2_656
N4 K1 N5 K1 95.36(6) . 2_656
N2 K1 N5 K1 -133.22(5) . 2_656
C21 K1 N5 K1 -24.66(5) 2_656 2_656
C20 K1 N5 K1 -44.96(5) 2_656 2_656
C20 K1 N5 K1 77.21(7) . 2_656
C21 K1 N5 K1 95.30(11) . 2_656
N5 K1 N2 C2 -80.81(19) . .
N5 K1 N2 C2 177.84(18) 2_656 .
N3 K1 N2 C2 97.54(19) . .
N4 K1 N2 C2 58.79(19) . .
C21 K1 N2 C2 179.01(18) 2_656 .
C20 K1 N2 C2 -163.36(19) 2_656 .
C20 K1 N2 C2 -48.6(2) . .
C21 K1 N2 C2 -61.3(2) . .
K1 K1 N2 C2 -122.35(18) 2_656 .
N5 K1 N2 C1A 69.4(9) . .
N5 K1 N2 C1A -31.9(9) 2_656 .
N3 K1 N2 C1A -112.2(9) . .
N4 K1 N2 C1A -151.0(9) . .
C21 K1 N2 C1A -30.8(9) 2_656 .
C20 K1 N2 C1A -13.1(9) 2_656 .
C20 K1 N2 C1A 101.6(9) . .
C21 K1 N2 C1A 88.9(9) . .
K1 K1 N2 C1A 27.9(9) 2_656 .
N5 K1 N2 C3 153.20(14) . .
N5 K1 N2 C3 51.85(16) 2_656 .
N3 K1 N2 C3 -28.46(14) . .
N4 K1 N2 C3 -67.20(15) . .
C21 K1 N2 C3 53.02(15) 2_656 .
C20 K1 N2 C3 70.65(15) 2_656 .
C20 K1 N2 C3 -174.62(13) . .
C21 K1 N2 C3 172.72(13) . .
K1 K1 N2 C3 111.66(14) 2_656 .
N5 K1 N2 C1 40.99(17) . .
N5 K1 N2 C1 -60.36(18) 2_656 .
N3 K1 N2 C1 -140.66(18) . .
N4 K1 N2 C1 -179.41(16) . .
C21 K1 N2 C1 -59.19(17) 2_656 .
C20 K1 N2 C1 -41.56(17) 2_656 .
C20 K1 N2 C1 73.17(19) . .
C21 K1 N2 C1 60.51(18) . .
K1 K1 N2 C1 -0.55(18) 2_656 .
N5 K1 N2 C3A -159.4(6) . .
N5 K1 N2 C3A 99.3(6) 2_656 .
N3 K1 N2 C3A 18.9(6) . .
N4 K1 N2 C3A -19.8(6) . .
C21 K1 N2 C3A 100.4(6) 2_656 .
C20 K1 N2 C3A 118.1(6) 2_656 .
C20 K1 N2 C3A -127.2(6) . .
C21 K1 N2 C3A -139.9(6) . .
K1 K1 N2 C3A 159.1(6) 2_656 .
N5 K1 N2 C2A -49.9(11) . .
N5 K1 N2 C2A -151.3(11) 2_656 .
N3 K1 N2 C2A 128.4(11) . .
N4 K1 N2 C2A 89.7(11) . .
C21 K1 N2 C2A -150.1(11) 2_656 .
C20 K1 N2 C2A -132.5(11) 2_656 .
C20 K1 N2 C2A -17.7(11) . .
C21 K1 N2 C2A -30.4(11) . .
K1 K1 N2 C2A -91.5(11) 2_656 .
N5 K1 N3 C5 122.71(19) . .
N5 K1 N3 C5 -15.34(11) 2_656 .
N4 K1 N3 C5 -104.19(12) . .
N2 K1 N3 C5 116.42(12) . .
C21 K1 N3 C5 7.69(11) 2_656 .
C20 K1 N3 C5 30.72(12) 2_656 .
C20 K1 N3 C5 -105.86(13) . .
C21 K1 N3 C5 -149.36(15) . .
K1 K1 N3 C5 -3.16(14) 2_656 .
N5 K1 N3 C6 -121.8(2) . .
N5 K1 N3 C6 100.17(13) 2_656 .
N4 K1 N3 C6 11.32(13) . .
N2 K1 N3 C6 -128.07(14) . .
C21 K1 N3 C6 123.20(13) 2_656 .
C20 K1 N3 C6 146.23(13) 2_656 .
C20 K1 N3 C6 9.66(18) . .
C21 K1 N3 C6 -33.8(2) . .
K1 K1 N3 C6 112.35(13) 2_656 .
N5 K1 N3 C4 7.7(3) . .
N5 K1 N3 C4 -130.31(14) 2_656 .
N4 K1 N3 C4 140.84(15) . .
N2 K1 N3 C4 1.44(14) . .
C21 K1 N3 C4 -107.28(15) 2_656 .
C20 K1 N3 C4 -84.25(15) 2_656 .
C20 K1 N3 C4 139.17(15) . .
C21 K1 N3 C4 95.7(2) . .
K1 K1 N3 C4 -118.13(14) 2_656 .
N5 K1 N4 C8 65.76(12) . .
N5 K1 N4 C8 159.30(11) 2_656 .
N3 K1 N4 C8 -100.52(12) . .
N2 K1 N4 C8 -61.34(12) . .
C21 K1 N4 C8 179.93(11) 2_656 .
C20 K1 N4 C8 -174.48(11) 2_656 .
C20 K1 N4 C8 78.54(12) . .
C21 K1 N4 C8 65.78(11) . .
K1 K1 N4 C8 119.68(11) 2_656 .
N5 K1 N4 C9 -49.25(16) . .
N5 K1 N4 C9 44.29(14) 2_656 .
N3 K1 N4 C9 144.46(16) . .
N2 K1 N4 C9 -176.35(14) . .
C21 K1 N4 C9 64.92(15) 2_656 .
C20 K1 N4 C9 70.51(16) 2_656 .
C20 K1 N4 C9 -36.47(14) . .
C21 K1 N4 C9 -49.23(15) . .
K1 K1 N4 C9 4.67(15) 2_656 .
N5 K1 N4 C7 -178.34(13) . .
N5 K1 N4 C7 -84.80(14) 2_656 .
N3 K1 N4 C7 15.37(13) . .
N2 K1 N4 C7 54.56(14) . .
C21 K1 N4 C7 -64.17(14) 2_656 .
C20 K1 N4 C7 -58.58(16) 2_656 .
C20 K1 N4 C7 -165.56(14) . .
C21 K1 N4 C7 -178.32(13) . .
K1 K1 N4 C7 -124.42(13) 2_656 .
C2 N2 C3 C4 -71.0(3) . .
C1A N2 C3 C4 159.7(11) . .
C1 N2 C3 C4 168.6(2) . .
C3A N2 C3 C4 -49.3(6) . .
C2A N2 C3 C4 -90.0(15) . .
K1 N2 C3 C4 59.0(2) . .
C5 N3 C4 C3A -130.1(6) . .
C6 N3 C4 C3A 107.0(6) . .
K1 N3 C4 C3A -24.8(7) . .
C5 N3 C4 C3 -77.9(2) . .
C6 N3 C4 C3 159.17(19) . .
K1 N3 C4 C3 27.5(2) . .
N2 C3 C4 N3 -63.4(3) . .
N2 C3 C4 C3A 50.3(6) . .
C5 N3 C6 C7 68.8(2) . .
C4 N3 C6 C7 -168.19(17) . .
K1 N3 C6 C7 -37.4(2) . .
C8 N4 C7 C6 64.8(2) . .
C9 N4 C7 C6 -174.44(18) . .
K1 N4 C7 C6 -41.4(2) . .
N3 C6 C7 N4 54.6(2) . .
N5 K1 C20 C21 18.11(10) . .
N5 K1 C20 C21 117.50(12) 2_656 .
N3 K1 C20 C21 -145.98(11) . .
N4 K1 C20 C21 -147.46(13) . .
N2 K1 C20 C21 -29.47(16) . .
C21 K1 C20 C21 104.03(12) 2_656 .
C20 K1 C20 C21 79.24(12) 2_656 .
K1 K1 C20 C21 79.24(12) 2_656 .
N5 K1 C20 K1 -61.13(6) . 2_656
N5 K1 C20 K1 38.26(4) 2_656 2_656
N3 K1 C20 K1 134.78(8) . 2_656
N4 K1 C20 K1 133.30(5) . 2_656
N2 K1 C20 K1 -108.71(7) . 2_656
C21 K1 C20 K1 24.79(5) 2_656 2_656
C20 K1 C20 K1 0.0 2_656 2_656
C21 K1 C20 K1 -79.24(12) . 2_656
K1 C20 C21 N5 44.78(15) 2_656 .
K1 C20 C21 N5 -30.21(15) . .
K1 C20 C21 C22 -134.28(17) 2_656 .
K1 C20 C21 C22 150.73(17) . .
K1 C20 C21 K1 -74.99(4) . 2_656
K1 C20 C21 K1 74.99(4) 2_656 .
C25 N5 C21 C20 -179.48(17) . .
K1 N5 C21 C20 37.66(19) . .
K1 N5 C21 C20 -53.24(17) 2_656 .
C25 N5 C21 C22 -0.4(2) . .
K1 N5 C21 C22 -143.22(13) . .
K1 N5 C21 C22 125.87(14) 2_656 .
C25 N5 C21 K1 -126.24(16) . 2_656
K1 N5 C21 K1 90.90(6) . 2_656
C25 N5 C21 K1 142.86(18) . .
K1 N5 C21 K1 -90.90(6) 2_656 .
N5 K1 C21 C20 -146.63(19) . .
N5 K1 C21 C20 -61.35(13) 2_656 .
N3 K1 C21 C20 73.68(19) . .
N4 K1 C21 C20 33.42(13) . .
N2 K1 C21 C20 158.34(12) . .
C21 K1 C21 C20 -82.23(12) 2_656 .
C20 K1 C21 C20 -106.40(11) 2_656 .
K1 K1 C21 C20 -82.23(12) 2_656 .
N5 K1 C21 N5 85.28(11) 2_656 .
N3 K1 C21 N5 -139.70(14) . .
N4 K1 C21 N5 -179.96(11) . .
N2 K1 C21 N5 -55.04(12) . .
C21 K1 C21 N5 64.40(10) 2_656 .
C20 K1 C21 N5 40.22(12) 2_656 .
C20 K1 C21 N5 146.63(19) . .
K1 K1 C21 N5 64.40(10) 2_656 .
N5 K1 C21 C22 83.2(3) . .
N5 K1 C21 C22 168.5(2) 2_656 .
N3 K1 C21 C22 -56.5(3) . .
N4 K1 C21 C22 -96.8(2) . .
N2 K1 C21 C22 28.1(3) . .
C21 K1 C21 C22 147.6(3) 2_656 .
C20 K1 C21 C22 123.4(2) 2_656 .
C20 K1 C21 C22 -130.2(3) . .
K1 K1 C21 C22 147.6(3) 2_656 .
N5 K1 C21 K1 -64.40(10) . 2_656
N5 K1 C21 K1 20.88(4) 2_656 2_656
N3 K1 C21 K1 155.91(13) . 2_656
N4 K1 C21 K1 115.65(4) . 2_656
N2 K1 C21 K1 -119.44(5) . 2_656
C21 K1 C21 K1 0.0 2_656 2_656
C20 K1 C21 K1 -24.17(5) 2_656 2_656
C20 K1 C21 K1 82.23(12) . 2_656
C20 C21 C22 C23 179.78(19) . .
N5 C21 C22 C23 0.7(3) . .
K1 C21 C22 C23 73.3(2) 2_656 .
K1 C21 C22 C23 -62.3(3) . .
C21 C22 C23 C24 -0.6(3) . .
C22 C23 C24 C25 0.1(3) . .
C21 N5 C25 C24 -0.1(3) . .
K1 N5 C25 C24 134.24(17) . .
K1 N5 C25 C24 -114.06(19) 2_656 .
C23 C24 C25 N5 0.2(3) . .
N3 C4 C3A N2 44.7(12) . .
C3 C4 C3A N2 -48.2(6) . .
C2 N2 C3A C4 -152.4(10) . .
C1A N2 C3A C4 82.9(15) . .
C3 N2 C3A C4 49.0(6) . .
C1 N2 C3A C4 111.1(8) . .
C2A N2 C3A C4 -158.2(13) . .
K1 N2 C3A C4 -38.3(10) . .
